data_4085536
loop_
_publ_author_name
'Evans, Daniel A.'
'Lee, Lucia Myongwon'
'Vargas-Baca, Ignacio'
'Cowley, Alan H.'

_publ_section_title
;
 Aggregation-Induced Emission of Bis(imino)acenaphthene Zinc Complexes:
 Photophysical Tuning via Methylation of the Flanking Aryl Substituents
;
_journal_issue 11
_journal_name_full Organometallics
_journal_page_first 2422
_journal_paper_doi 10.1021/om501191c
_journal_volume 34
_journal_year 2015
_chemical_formula_moiety 'C26 H20 Cl2 N2 Zn, 2(C H Cl3)'
_chemical_formula_sum 'C28 H22 Cl8 N2 Zn'
_chemical_formula_weight 735.44
_chemical_name_systematic
;
 ?
;
_space_group_crystal_system monoclinic
_space_group_IT_number 14
_space_group_name_Hall '-P 2ybc'
_space_group_name_H-M_alt 'P 1 21/c 1'
_symmetry_space_group_name_Hall '-P 2ybc'
_symmetry_space_group_name_H-M 'P 1 21/c 1'
_atom_sites_solution_hydrogens geom
_audit_creation_method SHELXL-2013
_cell_angle_alpha 90
_cell_angle_beta 98.4180(10)
_cell_angle_gamma 90
_cell_formula_units_Z 4
_cell_length_a 11.80690(10)
_cell_length_b 23.7064(3)
_cell_length_c 11.05040(10)
_cell_measurement_reflns_used 8236
_cell_measurement_temperature 133(2)
_cell_measurement_theta_max 73.9680
_cell_measurement_theta_min 3.7870
_cell_volume 3059.67(5)
_computing_cell_refinement 'CrysAlisPro V 1.171.37.31, Agilent Technologies'
_computing_data_collection 'CrysAlisPro V 1.171.37.31, Agilent Technologies'
_computing_data_reduction 'CrysAlisPro V 1.171.37.31, Agilent Technologies'
_computing_molecular_graphics 'XP SHELXTL/PC, Siemens Analytical'
_computing_publication_material 'XL SHELXTL/PC, Siemens Analytical'
_computing_structure_refinement 'Shelxl-2013, Sheldrick, G. M.'
_computing_structure_solution
;

SUPERFLIP.  Palatinus, L. and Chapuis, G., J. Appl. Cryst. 40, 786-790.
;
_diffrn_ambient_temperature 133(2)
_diffrn_measured_fraction_theta_full 1.000
_diffrn_measured_fraction_theta_max 0.972
_diffrn_measurement_device_type 'Agilent SuperNova with AtlasS2 detector'
_diffrn_radiation_type CuK\a
_diffrn_radiation_wavelength 1.54184
_diffrn_reflns_av_R_equivalents 0.0307
_diffrn_reflns_av_unetI/netI 0.0374
_diffrn_reflns_Laue_measured_fraction_full 1.000
_diffrn_reflns_Laue_measured_fraction_max 0.972
_diffrn_reflns_limit_h_max 14
_diffrn_reflns_limit_h_min -11
_diffrn_reflns_limit_k_max 29
_diffrn_reflns_limit_k_min -27
_diffrn_reflns_limit_l_max 9
_diffrn_reflns_limit_l_min -13
_diffrn_reflns_number 12057
_diffrn_reflns_point_group_measured_fraction_full 1.000
_diffrn_reflns_point_group_measured_fraction_max 0.972
_diffrn_reflns_theta_full 67.684
_diffrn_reflns_theta_max 74.163
_diffrn_reflns_theta_min 3.729
_diffrn_source 'sealed X-ray source'
_exptl_absorpt_coefficient_mu 7.725
_exptl_absorpt_correction_T_max 1.00000
_exptl_absorpt_correction_T_min 0.72643
_exptl_absorpt_correction_type multi-scan
_exptl_absorpt_process_details
;
CrysAlisPro, Agilent Technologies,
Version 1.171.37.31 (release 14-01-2014 CrysAlis171 .NET)
(compiled Jan 14 2014,18:38:05)
Empirical absorption correction using spherical harmonics,
 implemented in SCALE3 ABSPACK scaling algorithm.
;
_exptl_crystal_colour orange
_exptl_crystal_density_diffrn 1.597
_exptl_crystal_description prism
_exptl_crystal_F_000 1480
_exptl_crystal_size_max 0.340
_exptl_crystal_size_mid 0.210
_exptl_crystal_size_min 0.200
_refine_diff_density_max 0.490
_refine_diff_density_min -0.587
_refine_diff_density_rms 0.091
_refine_ls_extinction_method none
_refine_ls_goodness_of_fit_ref 1.069
_refine_ls_hydrogen_treatment constr
_refine_ls_matrix_type full
_refine_ls_number_parameters 354
_refine_ls_number_reflns 6064
_refine_ls_number_restraints 0
_refine_ls_restrained_S_all 1.069
_refine_ls_R_factor_all 0.0355
_refine_ls_R_factor_gt 0.0330
_refine_ls_shift/su_max 0.001
_refine_ls_shift/su_mean 0.000
_refine_ls_structure_factor_coef Fsqd
_refine_ls_weighting_details 'w=1/[\s^2^(Fo^2^)+(0.0483P)^2^+1.9267P] where P=(Fo^2^+2Fc^2^)/3'
_refine_ls_weighting_scheme calc
_refine_ls_wR_factor_gt 0.0894
_refine_ls_wR_factor_ref 0.0931
_reflns_Friedel_coverage 0.000
_reflns_number_gt 5668
_reflns_number_total 6064
_reflns_threshold_expression 'I > 2\s(I)'
_cod_data_source_file om501191c_si_002.cif
_cod_data_source_block shelx
_cod_depositor_comments 'Adding full bibliography for 4085532--4085543.cif.'
_cod_database_code 4085536
_shelx_space_group_comment
;
The symmetry employed for this shelxl refinement is uniquely defined
by the following loop, which should always be used as a source of
symmetry information in preference to the above space-group names.
They are only intended as comments.
;
_shelx_estimated_absorpt_t_min 0.179
_shelx_estimated_absorpt_t_max 0.307
_shelxl_version_number 2013-4

loop_
_space_group_symop_operation_xyz
'x, y, z'
'-x, y+1/2, -z+1/2'
'-x, -y, -z'
'x, -y-1/2, z-1/2'

loop_
_atom_site_label
_atom_site_type_symbol
_atom_site_fract_x
_atom_site_fract_y
_atom_site_fract_z
_atom_site_U_iso_or_equiv
_atom_site_adp_type
_atom_site_occupancy
_atom_site_site_symmetry_order
_atom_site_calc_flag
_atom_site_refinement_flags_posn
_atom_site_refinement_flags_adp
Zn1 Zn 0.37225(2) 0.57842(2) 0.38881(2) 0.01138(8) Uani 1 1 d . .
Cl2 Cl 0.27811(4) 0.65086(2) 0.29260(5) 0.01798(12) Uani 1 1 d . .
Cl1 Cl 0.55773(4) 0.57067(2) 0.38977(5) 0.02153(12) Uani 1 1 d . .
Cl7 Cl 0.43139(5) 0.27221(3) 0.70578(5) 0.02833(14) Uani 1 1 d . .
Cl6 Cl 0.31435(6) 0.28516(3) 0.45870(5) 0.03054(14) Uani 1 1 d . .
Cl8 Cl 0.18484(5) 0.27064(3) 0.65868(6) 0.03186(15) Uani 1 1 d . .
Cl4 Cl -0.01641(6) 0.69951(3) 0.12060(6) 0.03555(16) Uani 1 1 d . .
Cl3 Cl 0.03585(9) 0.60970(3) -0.03762(7) 0.0497(2) Uani 1 1 d . .
Cl5 Cl 0.09699(6) 0.72438(3) -0.08839(7) 0.03645(16) Uani 1 1 d . .
N1 N 0.28691(14) 0.50253(7) 0.34401(15) 0.0115(3) Uani 1 1 d . .
N2 N 0.30650(14) 0.56502(7) 0.55113(15) 0.0110(3) Uani 1 1 d . .
C6 C 0.02330(17) 0.41848(8) 0.59857(19) 0.0144(4) Uani 1 1 d . .
C7 C 0.11008(16) 0.45074(8) 0.55619(18) 0.0114(4) Uani 1 1 d . .
C9 C 0.03606(18) 0.48281(10) 0.7707(2) 0.0182(4) Uani 1 1 d . .
H9 H 0.0110 0.4937 0.8432 0.022 Uiso 1 1 calc R U
C12 C 0.24008(16) 0.52212(8) 0.54344(17) 0.0114(4) Uani 1 1 d . .
C2 C 0.14990(17) 0.44015(8) 0.44374(18) 0.0132(4) Uani 1 1 d . .
C10 C 0.12203(17) 0.51523(9) 0.72679(18) 0.0136(4) Uani 1 1 d . .
H10 H 0.1521 0.5471 0.7689 0.016 Uiso 1 1 calc R U
C4 C 0.01545(19) 0.36288(9) 0.4135(2) 0.0194(4) Uani 1 1 d . .
H4 H -0.0165 0.3331 0.3652 0.023 Uiso 1 1 calc R U
C22 C 0.33489(18) 0.68761(9) 0.7614(2) 0.0182(4) Uani 1 1 d . .
H22 H 0.3228 0.7264 0.7579 0.022 Uiso 1 1 calc R U
C11 C 0.16036(16) 0.49856(8) 0.62010(18) 0.0116(4) Uani 1 1 d . .
C5 C -0.02274(18) 0.37335(9) 0.5230(2) 0.0187(4) Uani 1 1 d . .
H5 H -0.0793 0.3506 0.5476 0.022 Uiso 1 1 calc R U
C1 C 0.23141(16) 0.48567(8) 0.42922(17) 0.0116(4) Uani 1 1 d . .
C21 C 0.31351(17) 0.65604(9) 0.65477(19) 0.0157(4) Uani 1 1 d . .
H21 H 0.2892 0.6736 0.5802 0.019 Uiso 1 1 calc R U
C20 C 0.32887(16) 0.59783(9) 0.66068(18) 0.0121(4) Uani 1 1 d . .
C18 C 0.31812(18) 0.41438(9) 0.23539(19) 0.0160(4) Uani 1 1 d . .
H18 H 0.3330 0.3948 0.3090 0.019 Uiso 1 1 calc R U
C17 C 0.32208(19) 0.38667(9) 0.1253(2) 0.0186(4) Uani 1 1 d . .
H17 H 0.3395 0.3484 0.1260 0.022 Uiso 1 1 calc R U
C16 C 0.30058(19) 0.41497(10) 0.0141(2) 0.0180(4) Uani 1 1 d . .
C13 C 0.29172(17) 0.47156(9) 0.23470(18) 0.0130(4) Uani 1 1 d . .
C3 C 0.10206(18) 0.39600(9) 0.37191(19) 0.0158(4) Uani 1 1 d . .
H3 H 0.1263 0.3882 0.2973 0.019 Uiso 1 1 calc R U
C14 C 0.27488(19) 0.50139(9) 0.12482(19) 0.0172(4) Uani 1 1 d . .
H14 H 0.2612 0.5400 0.1244 0.021 Uiso 1 1 calc R U
C25 C 0.37099(18) 0.57190(9) 0.7709(2) 0.0170(4) Uani 1 1 d . .
H25 H 0.3841 0.5332 0.7740 0.020 Uiso 1 1 calc R U
C23 C 0.37427(18) 0.66235(10) 0.87381(19) 0.0185(4) Uani 1 1 d . .
C15 C 0.2788(2) 0.47267(10) 0.01603(19) 0.0199(4) Uani 1 1 d . .
H15 H 0.2667 0.4925 -0.0574 0.024 Uiso 1 1 calc R U
C28 C 0.30974(19) 0.29958(10) 0.6143(2) 0.0194(4) Uani 1 1 d . .
H28 H 0.3084 0.3406 0.6256 0.023 Uiso 1 1 calc R U
C24 C 0.39327(18) 0.60433(10) 0.87642(19) 0.0195(4) Uani 1 1 d . .
H24 H 0.4214 0.5870 0.9502 0.023 Uiso 1 1 calc R U
C8 C -0.01185(18) 0.43592(9) 0.7104(2) 0.0179(4) Uani 1 1 d . .
H8 H -0.0675 0.4155 0.7430 0.021 Uiso 1 1 calc R U
C26 C 0.4001(2) 0.69740(11) 0.9889(2) 0.0268(5) Uani 1 1 d . .
H26A H 0.4815 0.7009 1.0111 0.040 Uiso 1 1 calc R U
H26B H 0.3683 0.6794 1.0541 0.040 Uiso 1 1 calc R U
H26C H 0.3669 0.7342 0.9746 0.040 Uiso 1 1 calc R U
C27 C 0.0811(2) 0.67535(10) 0.0271(2) 0.0238(5) Uani 1 1 d . .
H27 H 0.1557 0.6702 0.0779 0.029 Uiso 1 1 calc R U
C19 C 0.3028(2) 0.38495(11) -0.1060(2) 0.0284(5) Uani 1 1 d . .
H19A H 0.2332 0.3926 -0.1600 0.043 Uiso 1 1 calc R U
H19B H 0.3098 0.3451 -0.0918 0.043 Uiso 1 1 calc R U
H19C H 0.3669 0.3980 -0.1425 0.043 Uiso 1 1 calc R U

loop_
_atom_site_aniso_label
_atom_site_aniso_U_11
_atom_site_aniso_U_22
_atom_site_aniso_U_33
_atom_site_aniso_U_23
_atom_site_aniso_U_13
_atom_site_aniso_U_12
Zn1 0.01193(14) 0.01255(14) 0.01009(14) 0.00136(9) 0.00302(10) -0.00207(9)
Cl2 0.0170(2) 0.0167(2) 0.0198(2) 0.00683(18) 0.00097(18) -0.00008(18)
Cl1 0.0125(2) 0.0218(3) 0.0310(3) 0.0052(2) 0.0053(2) 0.00098(18)
Cl7 0.0187(3) 0.0445(3) 0.0208(3) -0.0040(2) -0.0005(2) 0.0024(2)
Cl6 0.0438(3) 0.0337(3) 0.0147(3) 0.0009(2) 0.0060(2) 0.0096(3)
Cl8 0.0183(3) 0.0482(4) 0.0297(3) -0.0020(3) 0.0057(2) -0.0020(2)
Cl4 0.0469(4) 0.0345(3) 0.0297(3) 0.0037(3) 0.0202(3) 0.0145(3)
Cl3 0.0908(6) 0.0292(3) 0.0304(3) -0.0094(3) 0.0131(4) -0.0037(4)
Cl5 0.0352(3) 0.0373(3) 0.0415(4) 0.0160(3) 0.0210(3) 0.0116(3)
N1 0.0123(8) 0.0119(8) 0.0101(8) 0.0010(6) 0.0008(6) -0.0015(6)
N2 0.0118(8) 0.0122(8) 0.0089(8) 0.0017(6) 0.0015(6) -0.0010(6)
C6 0.0120(9) 0.0133(9) 0.0172(10) 0.0063(8) 0.0000(8) -0.0009(7)
C7 0.0102(8) 0.0109(9) 0.0131(9) 0.0043(7) 0.0015(7) 0.0012(7)
C9 0.0179(10) 0.0234(11) 0.0147(10) 0.0028(8) 0.0068(8) 0.0007(8)
C12 0.0119(9) 0.0118(9) 0.0101(9) 0.0006(7) 0.0004(7) 0.0019(7)
C2 0.0135(9) 0.0129(9) 0.0131(9) 0.0037(7) 0.0020(7) -0.0007(8)
C10 0.0139(9) 0.0154(9) 0.0119(9) 0.0004(7) 0.0033(7) 0.0003(8)
C4 0.0186(10) 0.0123(9) 0.0261(11) -0.0001(8) -0.0012(9) -0.0035(8)
C22 0.0166(10) 0.0159(10) 0.0231(11) -0.0048(8) 0.0058(8) -0.0020(8)
C11 0.0102(8) 0.0129(9) 0.0118(9) 0.0038(7) 0.0020(7) -0.0006(7)
C5 0.0145(9) 0.0143(10) 0.0262(11) 0.0061(8) -0.0005(8) -0.0032(8)
C1 0.0119(9) 0.0118(9) 0.0101(9) 0.0019(7) -0.0020(7) 0.0016(7)
C21 0.0160(9) 0.0153(10) 0.0154(10) -0.0015(8) 0.0005(8) -0.0037(8)
C20 0.0112(9) 0.0143(9) 0.0115(9) -0.0033(7) 0.0039(7) -0.0042(7)
C18 0.0193(10) 0.0156(10) 0.0137(10) 0.0021(8) 0.0042(8) 0.0008(8)
C17 0.0210(10) 0.0144(10) 0.0223(11) -0.0031(8) 0.0091(8) 0.0020(8)
C16 0.0179(10) 0.0213(11) 0.0155(10) -0.0071(8) 0.0047(8) -0.0021(8)
C13 0.0127(9) 0.0149(10) 0.0113(9) -0.0012(7) 0.0012(7) -0.0034(7)
C3 0.0177(10) 0.0141(10) 0.0155(10) -0.0022(8) 0.0023(8) -0.0013(8)
C14 0.0234(11) 0.0140(10) 0.0145(10) 0.0020(8) 0.0038(8) -0.0009(8)
C25 0.0175(10) 0.0173(10) 0.0158(10) 0.0018(8) 0.0014(8) -0.0024(8)
C23 0.0139(9) 0.0266(11) 0.0159(10) -0.0090(9) 0.0048(8) -0.0068(8)
C15 0.0268(11) 0.0226(11) 0.0104(9) 0.0022(8) 0.0025(8) -0.0006(9)
C28 0.0237(11) 0.0188(10) 0.0163(10) -0.0013(8) 0.0046(8) 0.0003(9)
C24 0.0168(10) 0.0290(12) 0.0121(10) 0.0013(9) -0.0001(8) -0.0063(9)
C8 0.0139(9) 0.0196(10) 0.0213(11) 0.0076(8) 0.0062(8) 0.0000(8)
C26 0.0268(12) 0.0370(14) 0.0173(11) -0.0136(10) 0.0054(9) -0.0071(10)
C27 0.0248(11) 0.0264(12) 0.0201(11) -0.0002(9) 0.0033(9) 0.0085(9)
C19 0.0369(14) 0.0303(13) 0.0193(11) -0.0097(10) 0.0080(10) 0.0012(11)

loop_
_atom_type_symbol
_atom_type_description
_atom_type_scat_dispersion_real
_atom_type_scat_dispersion_imag
_atom_type_scat_source
C C 0.0181 0.0091 'International Tables Vol C Tables 4.2.6.8 and 6.1.1.4'
H H 0.0000 0.0000 'International Tables Vol C Tables 4.2.6.8 and 6.1.1.4'
Cl Cl 0.3639 0.7018 'International Tables Vol C Tables 4.2.6.8 and 6.1.1.4'
N N 0.0311 0.0180 'International Tables Vol C Tables 4.2.6.8 and 6.1.1.4'
Zn Zn -1.5491 0.6778 'International Tables Vol C Tables 4.2.6.8 and 6.1.1.4'

loop_
_geom_angle_atom_site_label_1
_geom_angle_atom_site_label_2
_geom_angle_atom_site_label_3
_geom_angle
N2 Zn1 N1 81.07(7)
N2 Zn1 Cl1 118.73(5)
N1 Zn1 Cl1 112.07(5)
N2 Zn1 Cl2 107.81(5)
N1 Zn1 Cl2 111.19(5)
Cl1 Zn1 Cl2 119.60(2)
C1 N1 C13 123.30(17)
C1 N1 Zn1 111.98(13)
C13 N1 Zn1 124.68(13)
C12 N2 C20 121.59(17)
C12 N2 Zn1 111.50(13)
C20 N2 Zn1 126.92(13)
C7 C6 C5 116.6(2)
C7 C6 C8 116.69(19)
C5 C6 C8 126.7(2)
C6 C7 C2 123.10(19)
C6 C7 C11 122.59(19)
C2 C7 C11 114.23(18)
C8 C9 C10 122.6(2)
N2 C12 C11 134.72(19)
N2 C12 C1 118.23(18)
C11 C12 C1 106.98(16)
C3 C2 C7 118.57(19)
C3 C2 C1 135.4(2)
C7 C2 C1 105.83(17)
C11 C10 C9 118.59(19)
C5 C4 C3 122.0(2)
C21 C22 C23 121.3(2)
C10 C11 C7 119.21(18)
C10 C11 C12 134.64(19)
C7 C11 C12 105.91(17)
C4 C5 C6 120.6(2)
N1 C1 C2 136.00(19)
N1 C1 C12 116.81(17)
C2 C1 C12 106.99(17)
C22 C21 C20 119.3(2)
C25 C20 C21 120.46(19)
C25 C20 N2 119.96(18)
C21 C20 N2 119.50(18)
C17 C18 C13 119.5(2)
C18 C17 C16 121.4(2)
C17 C16 C15 118.1(2)
C17 C16 C19 121.7(2)
C15 C16 C19 120.2(2)
C18 C13 C14 120.17(19)
C18 C13 N1 122.38(18)
C14 C13 N1 117.36(18)
C2 C3 C4 119.1(2)
C15 C14 C13 119.1(2)
C24 C25 C20 119.4(2)
C24 C23 C22 118.26(19)
C24 C23 C26 120.9(2)
C22 C23 C26 120.8(2)
C14 C15 C16 121.6(2)
Cl7 C28 Cl8 110.09(12)
Cl7 C28 Cl6 110.54(13)
Cl8 C28 Cl6 110.08(12)
C25 C24 C23 121.3(2)
C9 C8 C6 120.3(2)
Cl4 C27 Cl5 111.18(13)
Cl4 C27 Cl3 109.95(14)
Cl5 C27 Cl3 110.36(13)

loop_
_geom_bond_atom_site_label_1
_geom_bond_atom_site_label_2
_geom_bond_distance
Zn1 N2 2.0805(17)
Zn1 N1 2.0858(17)
Zn1 Cl1 2.1961(6)
Zn1 Cl2 2.2292(5)
Cl7 C28 1.755(2)
Cl6 C28 1.761(2)
Cl8 C28 1.760(2)
Cl4 C27 1.753(2)
Cl3 C27 1.763(3)
Cl5 C27 1.756(3)
N1 C1 1.287(3)
N1 C13 1.422(3)
N2 C12 1.279(3)
N2 C20 1.431(2)
C6 C7 1.412(3)
C6 C5 1.416(3)
C6 C8 1.421(3)
C7 C2 1.414(3)
C7 C11 1.419(3)
C9 C8 1.375(3)
C9 C10 1.414(3)
C12 C11 1.466(3)
C12 C1 1.521(3)
C2 C3 1.383(3)
C2 C1 1.470(3)
C10 C11 1.381(3)
C4 C5 1.374(3)
C4 C3 1.418(3)
C22 C21 1.387(3)
C22 C23 1.396(3)
C21 C20 1.392(3)
C20 C25 1.390(3)
C18 C17 1.389(3)
C18 C13 1.391(3)
C17 C16 1.390(3)
C16 C15 1.392(3)
C16 C19 1.509(3)
C13 C14 1.394(3)
C14 C15 1.388(3)
C25 C24 1.389(3)
C23 C24 1.393(3)
C23 C26 1.512(3)
